data_7029169
loop_
_publ_author_name
'Levason, William'
'Reid, Gillian'
'Trayer, Jonathan'
'Zhang, Wenjian'

_publ_section_title
;
 Synthesis, properties and structures of NbOF3 complexes and comparisons
 with NbOCl3 analogues.
;
_journal_issue 9
_journal_name_full 'Dalton transactions (Cambridge, England : 2003)'
_journal_page_first 3649
_journal_page_last 3659
_journal_paper_doi 10.1039/c3dt53322k
_journal_volume 43
_journal_year 2014
_chemical_formula_moiety 'C6 H18 F3 Nb O3 P2, 0.33(C H2 Cl2)'
_chemical_formula_sum 'C6.33 H18.67 Cl0.67 F3 Nb O3 P2'
_chemical_formula_weight 378.36
_space_group_crystal_system triclinic
_space_group_IT_number 2
_space_group_name_Hall '-P 1'
_space_group_name_H-M_alt 'P -1'
_symmetry_space_group_name_Hall '-P 1'
_symmetry_space_group_name_H-M 'P -1'
_atom_sites_solution_hydrogens geom
_audit_creation_date 2013-12-18
_audit_creation_method 'SHELXL-2013 + hand edit'
_cell_angle_alpha 102.497(4)
_cell_angle_beta 99.803(4)
_cell_angle_gamma 97.324(2)
_cell_formula_units_Z 6
_cell_length_a 7.8890(15)
_cell_length_b 14.584(3)
_cell_length_c 20.046(4)
_cell_measurement_reflns_used 8711
_cell_measurement_temperature 100(2)
_cell_measurement_theta_max 34.8
_cell_measurement_theta_min 3.2
_cell_volume 2186.2(8)
_computing_cell_refinement
;
CrystalClear-SM Expert 3.1 (Rigaku, 2013)
;
_computing_data_collection
;
CrystalClear-SM Expert 3.1 (Rigaku, 2013)
;
_computing_data_reduction
;
CrystalClear-SM Expert 3.1 (Rigaku, 2013)
;
_computing_molecular_graphics
;
Images generated using CrystalMaker: a crystal and molecular 
structures program for Mac and Windows. CrystalMaker Software Ltd, 
Oxford, England (www.crystalmaker.com)
;
_computing_publication_material 'WINGX (Farrugia, 2013)'
_computing_structure_refinement 'SHELXL-2013 (Sheldrick, 2013)'
_computing_structure_solution 'SHELXS-2013 (Sheldrick, 2013)'
_diffrn_ambient_temperature 100(2)
_diffrn_detector 'CCD plate'
_diffrn_detector_area_resol_mean 28.5714
_diffrn_detector_type 'Rigaku HG Saturn724+ (2x2 bin mode)'
_diffrn_measured_fraction_theta_full 0.995
_diffrn_measured_fraction_theta_max 0.996
_diffrn_measurement_device 'four-circle \k diffractometer'
_diffrn_measurement_device_type 'Rigaku AFC12 (Right)'
_diffrn_measurement_method 'profile data from \w-scans'
_diffrn_measurement_specimen_support 'MiTeGen MicroMesh'
_diffrn_radiation_collimation 'Confocal mirrors, VHF Varimax '
_diffrn_radiation_type MoK\a
_diffrn_radiation_wavelength 0.71073
_diffrn_reflns_av_R_equivalents 0.0250
_diffrn_reflns_av_unetI/netI 0.0396
_diffrn_reflns_Laue_measured_fraction_full 0.995
_diffrn_reflns_Laue_measured_fraction_max 0.996
_diffrn_reflns_limit_h_max 9
_diffrn_reflns_limit_h_min -10
_diffrn_reflns_limit_k_max 18
_diffrn_reflns_limit_k_min -18
_diffrn_reflns_limit_l_max 20
_diffrn_reflns_limit_l_min -26
_diffrn_reflns_number 22109
_diffrn_reflns_point_group_measured_fraction_full 0.995
_diffrn_reflns_point_group_measured_fraction_max 0.996
_diffrn_reflns_theta_full 25.242
_diffrn_reflns_theta_max 27.483
_diffrn_reflns_theta_min 3.065
_diffrn_source 'Rotating Anode'
_diffrn_source_current 55.0
_diffrn_source_power 2.475
_diffrn_source_voltage 45.0
_exptl_absorpt_coefficient_mu 1.191
_exptl_absorpt_correction_T_max 1.000
_exptl_absorpt_correction_T_min 0.925
_exptl_absorpt_correction_type multi-scan
_exptl_absorpt_process_details
;
Jacobson, R.A. (1998). REQAB. Private communication to the 
Rigaku Corporation, Tokyo, Japan. 
;
_exptl_crystal_colour colourless
_exptl_crystal_density_diffrn 1.724
_exptl_crystal_description block
_exptl_crystal_F_000 1140
_exptl_crystal_size_max 0.040
_exptl_crystal_size_mid 0.030
_exptl_crystal_size_min 0.030
_refine_diff_density_max 2.066
_refine_diff_density_min -0.845
_refine_diff_density_rms 0.092
_refine_ls_extinction_method none
_refine_ls_goodness_of_fit_ref 1.057
_refine_ls_hydrogen_treatment constr
_refine_ls_matrix_type full
_refine_ls_number_parameters 556
_refine_ls_number_reflns 9978
_refine_ls_number_restraints 752
_refine_ls_restrained_S_all 1.172
_refine_ls_R_factor_all 0.0430
_refine_ls_R_factor_gt 0.0359
_refine_ls_shift/su_max 0.001
_refine_ls_shift/su_mean 0.000
_refine_ls_structure_factor_coef Fsqd
_refine_ls_weighting_details 'w=1/[\s^2^(Fo^2^)+(0.0417P)^2^+2.0239P] where P=(Fo^2^+2Fc^2^)/3'
_refine_ls_weighting_scheme calc
_refine_ls_wR_factor_gt 0.0847
_refine_ls_wR_factor_ref 0.0880
_reflns_Friedel_coverage 0.000
_reflns_number_gt 8802
_reflns_number_total 9978
_reflns_threshold_expression 'I > 2\s(I)'
_cod_data_source_file c3dt53322k.txt
_cod_data_source_block 13rwz1003d
_cod_depositor_comments
;
The following automatic conversions were performed:

data name '_iucr_refine_instruction_details' was replaced with
'_iucr_refine_instructions_details' as specified in the replacement
file 'data/replacement-values/replacement_tags.lst'.

Automatic conversion script
Id: cif_correct_tags 9268 2022-04-12 08:56:07Z antanas 
;
_cod_original_cell_volume 2186.3(7)
_cod_database_code 7029169
_shelx_space_group_comment
;
The symmetry employed for this shelxl refinement is uniquely defined
by the following loop, which should always be used as a source of
symmetry information in preference to the above space-group names.
They are only intended as comments.
;
_shelx_estimated_absorpt_t_min 0.954
_shelx_estimated_absorpt_t_max 0.965
_shelxl_version_number 2013-3

loop_
_space_group_symop_operation_xyz
'x, y, z'
'-x, -y, -z'

loop_
_atom_site_label
_atom_site_type_symbol
_atom_site_fract_x
_atom_site_fract_y
_atom_site_fract_z
_atom_site_U_iso_or_equiv
_atom_site_adp_type
_atom_site_occupancy
_atom_site_site_symmetry_order
_atom_site_calc_flag
_atom_site_refinement_flags_posn
_atom_site_refinement_flags_adp
_atom_site_refinement_flags_occupancy
_atom_site_disorder_assembly
_atom_site_disorder_group
Nb1 Nb 1.05898(3) 0.14528(2) 0.23827(2) 0.01946(7) Uani 1 1 d D U . . .
F1 F 1.0113(3) 0.04587(14) 0.28616(10) 0.0347(5) Uani 1 1 d D U . . .
F2 F 1.2628(2) 0.20321(15) 0.30376(10) 0.0341(5) Uani 1 1 d D U . . .
F3 F 1.0576(3) 0.25366(13) 0.19841(9) 0.0290(4) Uani 1 1 d D U . . .
O1 O 1.1540(3) 0.07530(16) 0.17555(11) 0.0251(5) Uani 1 1 d D U . . .
O2 O 0.8063(2) 0.09487(15) 0.17689(10) 0.0191(4) Uani 1 1 d D U . . .
O3 O 0.9116(2) 0.22108(15) 0.31007(10) 0.0191(4) Uani 1 1 d D U . . .
P1 P 0.61626(9) 0.10148(5) 0.17962(4) 0.01508(14) Uani 1 1 d D U . . .
C1 C 0.4806(4) 0.0392(2) 0.09772(15) 0.0228(6) Uani 1 1 d D U . . .
H1A H 0.5104 0.0696 0.0612 0.034 Uiso 1 1 calc R U . . .
H1B H 0.3579 0.0411 0.1001 0.034 Uiso 1 1 calc R U . . .
H1C H 0.4987 -0.0272 0.0868 0.034 Uiso 1 1 calc R U . . .
C2 C 0.5798(4) 0.2218(2) 0.19378(17) 0.0241(6) Uani 1 1 d D U . . .
H2A H 0.6561 0.2599 0.2374 0.036 Uiso 1 1 calc R U . . .
H2B H 0.4576 0.2236 0.1969 0.036 Uiso 1 1 calc R U . . .
H2C H 0.6056 0.2480 0.1548 0.036 Uiso 1 1 calc R U . . .
C3 C 0.5502(4) 0.0488(2) 0.24542(16) 0.0230(6) Uani 1 1 d D U . . .
H3A H 0.5462 -0.0203 0.2317 0.035 Uiso 1 1 calc R U . . .
H3B H 0.4341 0.0620 0.2511 0.035 Uiso 1 1 calc R U . . .
H3C H 0.6339 0.0756 0.2897 0.035 Uiso 1 1 calc R U . . .
P2 P 0.92456(10) 0.26345(5) 0.38763(4) 0.01752(15) Uani 1 1 d D U . . .
C4 C 0.7447(4) 0.3239(2) 0.40043(17) 0.0259(7) Uani 1 1 d D U . . .
H4A H 0.7499 0.3775 0.3782 0.039 Uiso 1 1 calc R U . . .
H4B H 0.7507 0.3478 0.4505 0.039 Uiso 1 1 calc R U . . .
H4C H 0.6348 0.2795 0.3796 0.039 Uiso 1 1 calc R U . . .
C5 C 1.1208(4) 0.3476(2) 0.42481(16) 0.0236(6) Uani 1 1 d D U . . .
H5A H 1.2218 0.3158 0.4197 0.035 Uiso 1 1 calc R U . . .
H5B H 1.1243 0.3738 0.4744 0.035 Uiso 1 1 calc R U . . .
H5C H 1.1241 0.3993 0.4007 0.035 Uiso 1 1 calc R U . . .
C6 C 0.9183(4) 0.1723(2) 0.43468(16) 0.0253(6) Uani 1 1 d D U . . .
H6A H 0.8049 0.1299 0.4187 0.038 Uiso 1 1 calc R U . . .
H6B H 0.9350 0.2016 0.4847 0.038 Uiso 1 1 calc R U . . .
H6C H 1.0114 0.1354 0.4264 0.038 Uiso 1 1 calc R U . . .
Nb2 Nb 0.97841(3) -0.37610(2) 0.36522(2) 0.01947(7) Uani 1 1 d . U . . .
F4 F 1.1926(2) -0.30535(14) 0.42821(10) 0.0318(4) Uani 1 1 d . U . . .
F5 F 0.9462(3) -0.45901(16) 0.42208(13) 0.0481(6) Uani 1 1 d . U . . .
F6 F 0.8042(2) -0.45376(17) 0.28866(12) 0.0468(6) Uani 1 1 d . U . . .
O4 O 0.8431(2) -0.29534(14) 0.39758(11) 0.0186(4) Uani 1 1 d . U . . .
O5 O 1.1545(2) -0.46533(14) 0.32130(10) 0.0185(4) Uani 1 1 d . U . . .
O6 O 1.0468(3) -0.29150(17) 0.29784(13) 0.0339(6) Uani 1 1 d . U . . .
P3 P 1.34830(9) -0.46125(5) 0.32188(4) 0.01557(14) Uani 1 1 d . U . . .
C7 C 1.3859(4) -0.5698(2) 0.27127(17) 0.0240(6) Uani 1 1 d . U . . .
H7A H 1.3446 -0.6226 0.2907 0.036 Uiso 1 1 calc R U . . .
H7B H 1.5112 -0.5664 0.2722 0.036 Uiso 1 1 calc R U . . .
H7C H 1.3228 -0.5803 0.2230 0.036 Uiso 1 1 calc R U . . .
C8 C 1.4715(4) -0.4464(2) 0.40834(16) 0.0230(6) Uani 1 1 d . U . . .
H8A H 1.4538 -0.3874 0.4385 0.034 Uiso 1 1 calc R U . . .
H8B H 1.5957 -0.4431 0.4071 0.034 Uiso 1 1 calc R U . . .
H8C H 1.4323 -0.5006 0.4268 0.034 Uiso 1 1 calc R U . . .
C9 C 1.4324(4) -0.3660(2) 0.28720(16) 0.0209(6) Uani 1 1 d . U . . .
H9A H 1.3674 -0.3737 0.2395 0.031 Uiso 1 1 calc R U . . .
H9B H 1.5562 -0.3669 0.2866 0.031 Uiso 1 1 calc R U . . .
H9C H 1.4199 -0.3050 0.3164 0.031 Uiso 1 1 calc R U . . .
P4 P 1.03397(11) -0.18923(6) 0.29247(5) 0.02625(18) Uani 1 1 d . U . . .
C10 C 1.0933(5) -0.1050(3) 0.37584(18) 0.0333(8) Uani 1 1 d . U . . .
H10A H 1.0143 -0.1216 0.4058 0.050 Uiso 1 1 calc R U . . .
H10B H 1.0844 -0.0409 0.3696 0.050 Uiso 1 1 calc R U . . .
H10C H 1.2135 -0.1067 0.3976 0.050 Uiso 1 1 calc R U . . .
C11 C 0.8159(4) -0.1793(3) 0.25568(19) 0.0332(8) Uani 1 1 d . U . . .
H11A H 0.7755 -0.2263 0.2108 0.050 Uiso 1 1 calc R U . . .
H11B H 0.8139 -0.1151 0.2486 0.050 Uiso 1 1 calc R U . . .
H11C H 0.7389 -0.1913 0.2875 0.050 Uiso 1 1 calc R U . . .
C12 C 1.1758(5) -0.1544(3) 0.2390(2) 0.0380(9) Uani 1 1 d . U . . .
H12A H 1.2972 -0.1515 0.2618 0.057 Uiso 1 1 calc R U . . .
H12B H 1.1591 -0.0915 0.2318 0.057 Uiso 1 1 calc R U . . .
H12C H 1.1494 -0.2010 0.1937 0.057 Uiso 1 1 calc R U . . .
Nb3A Nb 0.6379(6) 0.2805(4) 0.9408(3) 0.0283(9) Uani 0.5 1 d D U P A 1
F7A F 0.7354(12) 0.3487(5) 0.8775(4) 0.0227(14) Uani 0.5 1 d D U P A 1
F8A F 0.6015(7) 0.1687(3) 0.8859(2) 0.0375(10) Uani 0.5 1 d D U P A 1
F9A F 0.5784(5) 0.1857(3) 0.9983(2) 0.0242(7) Uani 0.5 1 d D U P A 1
O7A O 0.4317(8) 0.3157(5) 0.9237(3) 0.0314(14) Uani 0.5 1 d D U P A 1
O8A O 0.9142(6) 0.2672(4) 0.9727(3) 0.0267(10) Uani 0.5 1 d D U P A 1
O9A O 0.7830(6) 0.3620(3) 1.0388(2) 0.0276(9) Uani 0.5 1 d D U P A 1
P5A P 1.0268(16) 0.1971(9) 0.9908(7) 0.0168(14) Uani 0.5 1 d D U P A 1
C13A C 1.105(2) 0.1337(15) 0.9199(8) 0.022(2) Uani 0.5 1 d D U P A 1
H13A H 1.0064 0.1009 0.8820 0.034 Uiso 0.5 1 calc R U P A 1
H13B H 1.1710 0.0867 0.9352 0.034 Uiso 0.5 1 calc R U P A 1
H13C H 1.1817 0.1783 0.9033 0.034 Uiso 0.5 1 calc R U P A 1
C14A C 0.923(4) 0.109(2) 1.0276(17) 0.0247(16) Uani 0.5 1 d D U P A 1
H14A H 0.8413 0.1369 1.0547 0.037 Uiso 0.5 1 calc R U P A 1
H14B H 1.0113 0.0874 1.0583 0.037 Uiso 0.5 1 calc R U P A 1
H14C H 0.8586 0.0548 0.9900 0.037 Uiso 0.5 1 calc R U P A 1
C15A C 1.2180(9) 0.2561(5) 1.0564(4) 0.0222(11) Uani 0.5 1 d D U P A 1
H15A H 1.2746 0.3108 1.0425 0.033 Uiso 0.5 1 calc R U P A 1
H15B H 1.2996 0.2114 1.0611 0.033 Uiso 0.5 1 calc R U P A 1
H15C H 1.1839 0.2781 1.1011 0.033 Uiso 0.5 1 calc R U P A 1
P6A P 0.7971(16) 0.4616(8) 1.0882(6) 0.0210(14) Uani 0.5 1 d D U P A 1
C16A C 0.603(3) 0.474(2) 1.1193(14) 0.0296(12) Uani 0.5 1 d D U P A 1
H16A H 0.5071 0.4694 1.0800 0.044 Uiso 0.5 1 calc R U P A 1
H16B H 0.6187 0.5365 1.1522 0.044 Uiso 0.5 1 calc R U P A 1
H16C H 0.5763 0.4237 1.1430 0.044 Uiso 0.5 1 calc R U P A 1
C17A C 0.8429(8) 0.5486(4) 1.0395(3) 0.0268(9) Uani 0.5 1 d D U P A 1
H17A H 0.9533 0.5421 1.0242 0.040 Uiso 0.5 1 calc R U P A 1
H17B H 0.8522 0.6127 1.0692 0.040 Uiso 0.5 1 calc R U P A 1
H17C H 0.7484 0.5383 0.9986 0.040 Uiso 0.5 1 calc R U P A 1
C18A C 0.9814(9) 0.4791(5) 1.1571(3) 0.0306(10) Uani 0.5 1 d D U P A 1
H18A H 0.9732 0.4255 1.1792 0.046 Uiso 0.5 1 calc R U P A 1
H18B H 0.9845 0.5384 1.1918 0.046 Uiso 0.5 1 calc R U P A 1
H18C H 1.0882 0.4831 1.1383 0.046 Uiso 0.5 1 calc R U P A 1
Nb3B Nb 0.6332(6) 0.2880(4) 0.9453(3) 0.0210(5) Uani 0.5 1 d . U P B 2
F7B F 0.7186(12) 0.3698(5) 0.8960(4) 0.0255(14) Uani 0.5 1 d . U P B 2
F8B F 0.5241(6) 0.1861(3) 0.8609(2) 0.0334(9) Uani 0.5 1 d . U P B 2
F9B F 0.6157(5) 0.2476(3) 1.02635(19) 0.0249(8) Uani 0.5 1 d . U P B 2
O7B O 0.4442(7) 0.3344(4) 0.9571(3) 0.0211(11) Uani 0.5 1 d . U P B 2
O8B O 0.8730(6) 0.2238(4) 0.9393(2) 0.0188(9) Uani 0.5 1 d . U P B 2
O9B O 0.7490(6) 0.4265(3) 1.0147(2) 0.0260(9) Uani 0.5 1 d . U P B 2
P5B P 1.0157(16) 0.1887(10) 0.9848(7) 0.0178(15) Uani 0.5 1 d . U P B 2
C13B C 1.141(3) 0.1246(15) 0.9288(8) 0.022(2) Uani 0.5 1 d . U P B 2
H13D H 1.0649 0.0693 0.8959 0.034 Uiso 0.5 1 calc R U P B 2
H13E H 1.2347 0.1031 0.9573 0.034 Uiso 0.5 1 calc R U P B 2
H13F H 1.1928 0.1668 0.9029 0.034 Uiso 0.5 1 calc R U P B 2
C14B C 0.919(4) 0.115(2) 1.0321(17) 0.0247(16) Uani 0.5 1 d . U P B 2
H14D H 0.8933 0.1550 1.0741 0.037 Uiso 0.5 1 calc R U P B 2
H14E H 0.9991 0.0733 1.0457 0.037 Uiso 0.5 1 calc R U P B 2
H14F H 0.8100 0.0765 1.0029 0.037 Uiso 0.5 1 calc R U P B 2
C15B C 1.1622(9) 0.2821(5) 1.0466(4) 0.0222(11) Uani 0.5 1 d . U P B 2
H15D H 1.2000 0.3318 1.0237 0.033 Uiso 0.5 1 calc R U P B 2
H15E H 1.2640 0.2574 1.0664 0.033 Uiso 0.5 1 calc R U P B 2
H15F H 1.1039 0.3091 1.0839 0.033 Uiso 0.5 1 calc R U P B 2
P6B P 0.7830(17) 0.4714(9) 1.0912(6) 0.0227(15) Uani 0.5 1 d . U P B 2
C16B C 0.584(3) 0.473(2) 1.1235(14) 0.0296(12) Uani 0.5 1 d . U P B 2
H16D H 0.5203 0.5191 1.1063 0.044 Uiso 0.5 1 calc R U P B 2
H16E H 0.6121 0.4905 1.1747 0.044 Uiso 0.5 1 calc R U P B 2
H16F H 0.5122 0.4091 1.1072 0.044 Uiso 0.5 1 calc R U P B 2
C17B C 0.8875(8) 0.5920(4) 1.1137(3) 0.0268(9) Uani 0.5 1 d . U P B 2
H17D H 0.9937 0.5970 1.0946 0.040 Uiso 0.5 1 calc R U P B 2
H17E H 0.9182 0.6150 1.1647 0.040 Uiso 0.5 1 calc R U P B 2
H17F H 0.8084 0.6307 1.0944 0.040 Uiso 0.5 1 calc R U P B 2
C18B C 0.9186(9) 0.4112(5) 1.1426(3) 0.0306(10) Uani 0.5 1 d . U P B 2
H18D H 0.8673 0.3435 1.1317 0.046 Uiso 0.5 1 calc R U P B 2
H18E H 0.9269 0.4396 1.1923 0.046 Uiso 0.5 1 calc R U P B 2
H18F H 1.0355 0.4177 1.1318 0.046 Uiso 0.5 1 calc R U P B 2
Cl1 Cl 0.37885(17) 0.07140(9) 0.56960(7) 0.0612(3) Uani 1 1 d . U . . .
Cl2 Cl 0.39367(12) 0.14664(8) 0.44601(5) 0.0444(2) Uani 1 1 d . U . . .
C19 C 0.4283(5) 0.1727(3) 0.5371(2) 0.0371(8) Uani 1 1 d . U . . .
H19A H 0.3552 0.2200 0.5532 0.045 Uiso 1 1 calc R U . . .
H19B H 0.5520 0.2020 0.5568 0.045 Uiso 1 1 calc R U . . .

loop_
_atom_site_aniso_label
_atom_site_aniso_U_11
_atom_site_aniso_U_22
_atom_site_aniso_U_33
_atom_site_aniso_U_23
_atom_site_aniso_U_13
_atom_site_aniso_U_12
Nb1 0.01307(12) 0.02402(15) 0.02548(14) 0.00937(11) 0.00817(10) 0.00711(10)
F1 0.0482(12) 0.0267(10) 0.0337(11) 0.0139(9) 0.0082(9) 0.0117(9)
F2 0.0192(9) 0.0478(13) 0.0262(10) -0.0053(9) -0.0009(7) 0.0044(8)
F3 0.0392(11) 0.0231(10) 0.0236(9) 0.0082(8) 0.0075(8) -0.0047(8)
O1 0.0114(9) 0.0373(13) 0.0206(10) -0.0071(9) 0.0007(8) 0.0097(9)
O2 0.0115(9) 0.0233(11) 0.0188(10) -0.0016(8) 0.0028(7) 0.0018(8)
O3 0.0176(10) 0.0249(11) 0.0136(9) 0.0008(8) 0.0041(7) 0.0041(8)
P1 0.0111(3) 0.0160(3) 0.0164(3) 0.0007(3) 0.0021(3) 0.0023(3)
C1 0.0141(13) 0.0269(16) 0.0217(14) -0.0039(12) 0.0014(11) 0.0025(12)
C2 0.0226(15) 0.0173(14) 0.0295(16) 0.0033(12) -0.0002(12) 0.0050(12)
C3 0.0168(14) 0.0287(17) 0.0251(15) 0.0084(13) 0.0055(11) 0.0039(12)
P2 0.0185(3) 0.0188(4) 0.0154(3) 0.0027(3) 0.0054(3) 0.0039(3)
C4 0.0256(15) 0.0283(17) 0.0249(16) 0.0030(13) 0.0086(12) 0.0096(13)
C5 0.0248(15) 0.0213(15) 0.0212(15) 0.0013(12) 0.0036(12) -0.0004(12)
C6 0.0324(17) 0.0215(16) 0.0220(15) 0.0071(12) 0.0057(13) 0.0014(13)
Nb2 0.01278(12) 0.02505(15) 0.01794(13) 0.00061(10) 0.00488(9) -0.00086(10)
F4 0.0205(9) 0.0336(11) 0.0312(10) -0.0086(8) -0.0021(8) 0.0064(8)
F5 0.0703(16) 0.0347(12) 0.0609(15) 0.0267(11) 0.0425(13) 0.0232(11)
F6 0.0182(9) 0.0514(14) 0.0492(13) -0.0250(11) -0.0044(9) 0.0061(9)
O4 0.0158(9) 0.0165(10) 0.0247(10) 0.0019(8) 0.0088(8) 0.0057(8)
O5 0.0131(9) 0.0176(10) 0.0225(10) -0.0005(8) 0.0040(8) 0.0027(8)
O6 0.0503(15) 0.0333(13) 0.0311(13) 0.0162(11) 0.0230(11) 0.0212(11)
P3 0.0116(3) 0.0150(3) 0.0196(3) 0.0023(3) 0.0039(3) 0.0026(3)
C7 0.0176(14) 0.0181(15) 0.0354(17) -0.0004(13) 0.0098(12) 0.0055(11)
C8 0.0181(14) 0.0291(17) 0.0219(14) 0.0084(13) 0.0025(11) 0.0029(12)
C9 0.0145(13) 0.0212(15) 0.0280(15) 0.0085(12) 0.0040(11) 0.0025(11)
P4 0.0309(4) 0.0288(4) 0.0272(4) 0.0137(4) 0.0138(3) 0.0128(3)
C10 0.043(2) 0.0312(18) 0.0278(17) 0.0121(14) 0.0048(15) 0.0080(15)
C11 0.0277(17) 0.038(2) 0.0377(19) 0.0167(16) 0.0068(14) 0.0068(15)
C12 0.0363(19) 0.045(2) 0.046(2) 0.0243(18) 0.0253(17) 0.0122(17)
Nb3A 0.0277(11) 0.0434(17) 0.0192(12) 0.0143(13) 0.0067(7) 0.0122(9)
F7A 0.033(3) 0.020(3) 0.017(3) 0.003(2) 0.006(2) 0.010(2)
F8A 0.049(3) 0.025(2) 0.032(2) -0.0012(18) 0.006(2) 0.000(2)
F9A 0.0246(18) 0.025(2) 0.0271(19) 0.0132(17) 0.0097(15) 0.0029(16)
O7A 0.019(2) 0.037(4) 0.042(4) 0.014(3) 0.006(3) 0.013(2)
O8A 0.017(2) 0.028(3) 0.041(3) 0.022(2) 0.005(2) 0.0045(19)
O9A 0.029(2) 0.028(2) 0.021(2) -0.0025(18) 0.0007(17) 0.0067(18)
P5A 0.017(3) 0.015(2) 0.021(2) 0.010(2) 0.0047(18) 0.0007(15)
C13A 0.037(7) 0.022(3) 0.012(3) 0.009(3) 0.002(4) 0.013(3)
C14A 0.0253(18) 0.025(3) 0.022(3) 0.010(2) 0.000(2) -0.002(2)
C15A 0.013(3) 0.031(3) 0.020(2) 0.002(2) 0.003(2) 0.0032(19)
P6A 0.021(2) 0.0141(19) 0.027(2) 0.0064(15) 0.0043(14) -0.0014(19)
C16A 0.029(3) 0.031(2) 0.029(2) 0.005(2) 0.010(2) 0.007(2)
C17A 0.026(2) 0.023(2) 0.030(2) 0.0040(19) 0.0066(18) -0.0016(18)
C18A 0.031(3) 0.031(2) 0.024(2) -0.003(2) -0.0007(19) 0.012(2)
Nb3B 0.0166(8) 0.0323(8) 0.0130(7) 0.0010(5) -0.0006(6) 0.0127(6)
F7B 0.022(2) 0.017(3) 0.039(4) 0.010(3) 0.005(3) 0.006(2)
F8B 0.027(2) 0.034(2) 0.033(2) -0.0002(18) -0.0006(18) 0.0034(18)
F9B 0.0275(19) 0.029(2) 0.0213(18) 0.0093(17) 0.0113(15) 0.0034(17)
O7B 0.015(2) 0.021(3) 0.032(3) 0.007(3) 0.012(2) 0.0116(19)
O8B 0.019(2) 0.026(3) 0.016(2) 0.0074(18) 0.0072(17) 0.0086(19)
O9B 0.036(2) 0.021(2) 0.020(2) 0.0023(17) 0.0119(18) 0.0013(18)
P5B 0.0090(17) 0.018(3) 0.025(3) 0.0044(15) 0.0016(14) 0.0032(17)
C13B 0.037(7) 0.022(3) 0.012(3) 0.009(3) 0.002(4) 0.013(3)
C14B 0.0253(18) 0.025(3) 0.022(3) 0.010(2) 0.000(2) -0.002(2)
C15B 0.013(3) 0.031(3) 0.020(2) 0.002(2) 0.003(2) 0.0032(19)
P6B 0.023(2) 0.022(3) 0.0197(19) 0.0040(15) -0.0029(17) 0.0038(15)
C16B 0.029(3) 0.031(2) 0.029(2) 0.005(2) 0.010(2) 0.007(2)
C17B 0.026(2) 0.023(2) 0.030(2) 0.0040(19) 0.0066(18) -0.0016(18)
C18B 0.031(3) 0.031(2) 0.024(2) -0.003(2) -0.0007(19) 0.012(2)
Cl1 0.0758(8) 0.0523(7) 0.0751(8) 0.0316(6) 0.0404(7) 0.0218(6)
Cl2 0.0364(5) 0.0500(6) 0.0487(6) 0.0144(5) 0.0095(4) 0.0094(4)
C19 0.0289(18) 0.0284(19) 0.053(2) 0.0043(17) 0.0115(16) 0.0069(15)

loop_
_atom_type_symbol
_atom_type_description
_atom_type_scat_dispersion_real
_atom_type_scat_dispersion_imag
_atom_type_scat_source
C C 0.0033 0.0016 'International Tables Vol C Tables 4.2.6.8 and 6.1.1.4'
H H 0.0000 0.0000 'International Tables Vol C Tables 4.2.6.8 and 6.1.1.4'
O O 0.0106 0.0060 'International Tables Vol C Tables 4.2.6.8 and 6.1.1.4'
F F 0.0171 0.0103 'International Tables Vol C Tables 4.2.6.8 and 6.1.1.4'
P P 0.1023 0.0942 'International Tables Vol C Tables 4.2.6.8 and 6.1.1.4'
Cl Cl 0.1484 0.1585 'International Tables Vol C Tables 4.2.6.8 and 6.1.1.4'
Nb Nb -2.0727 0.6215 'International Tables Vol C Tables 4.2.6.8 and 6.1.1.4'

loop_
_geom_angle_atom_site_label_1
_geom_angle_atom_site_label_2
_geom_angle_atom_site_label_3
_geom_angle
O1 Nb1 F2 98.39(9)
O1 Nb1 F3 97.02(10)
F2 Nb1 F3 92.17(9)
O1 Nb1 F1 95.09(10)
F2 Nb1 F1 92.76(9)
F3 Nb1 F1 166.12(9)
O1 Nb1 O2 91.96(9)
F2 Nb1 O2 169.65(8)
F3 Nb1 O2 86.26(8)
F1 Nb1 O2 86.57(9)
O1 Nb1 O3 173.25(9)
F2 Nb1 O3 88.04(8)
F3 Nb1 O3 84.72(8)
F1 Nb1 O3 82.49(8)
O2 Nb1 O3 81.63(7)
P1 O2 Nb1 140.47(12)
P2 O3 Nb1 140.64(12)
O2 P1 C3 110.75(13)
O2 P1 C1 109.43(13)
C3 P1 C1 108.26(15)
O2 P1 C2 111.66(13)
C3 P1 C2 110.25(16)
C1 P1 C2 106.34(15)
P1 C1 H1A 109.5
P1 C1 H1B 109.5
H1A C1 H1B 109.5
P1 C1 H1C 109.5
H1A C1 H1C 109.5
H1B C1 H1C 109.5
P1 C2 H2A 109.5
P1 C2 H2B 109.5
H2A C2 H2B 109.5
P1 C2 H2C 109.5
H2A C2 H2C 109.5
H2B C2 H2C 109.5
P1 C3 H3A 109.5
P1 C3 H3B 109.5
H3A C3 H3B 109.5
P1 C3 H3C 109.5
H3A C3 H3C 109.5
H3B C3 H3C 109.5
O3 P2 C5 111.62(13)
O3 P2 C6 111.03(14)
C5 P2 C6 108.51(15)
O3 P2 C4 110.13(13)
C5 P2 C4 107.76(15)
C6 P2 C4 107.64(15)
P2 C4 H4A 109.5
P2 C4 H4B 109.5
H4A C4 H4B 109.5
P2 C4 H4C 109.5
H4A C4 H4C 109.5
H4B C4 H4C 109.5
P2 C5 H5A 109.5
P2 C5 H5B 109.5
H5A C5 H5B 109.5
P2 C5 H5C 109.5
H5A C5 H5C 109.5
H5B C5 H5C 109.5
P2 C6 H6A 109.5
P2 C6 H6B 109.5
H6A C6 H6B 109.5
P2 C6 H6C 109.5
H6A C6 H6C 109.5
H6B C6 H6C 109.5
O4 Nb2 F5 97.39(9)
O4 Nb2 F6 96.53(9)
F5 Nb2 F6 93.25(12)
O4 Nb2 F4 95.06(9)
F5 Nb2 F4 92.24(11)
F6 Nb2 F4 166.42(8)
O4 Nb2 O6 90.70(9)
F5 Nb2 O6 171.58(9)
F6 Nb2 O6 88.13(11)
F4 Nb2 O6 84.69(10)
O4 Nb2 O5 174.84(8)
F5 Nb2 O5 87.57(9)
F6 Nb2 O5 84.55(8)
F4 Nb2 O5 83.29(8)
O6 Nb2 O5 84.29(8)
P3 O5 Nb2 139.31(12)
P4 O6 Nb2 135.30(14)
O5 P3 C7 110.27(13)
O5 P3 C9 111.55(13)
C7 P3 C9 108.36(15)
O5 P3 C8 111.40(13)
C7 P3 C8 106.51(15)
C9 P3 C8 108.57(14)
P3 C7 H7A 109.5
P3 C7 H7B 109.5
H7A C7 H7B 109.5
P3 C7 H7C 109.5
H7A C7 H7C 109.5
H7B C7 H7C 109.5
P3 C8 H8A 109.5
P3 C8 H8B 109.5
H8A C8 H8B 109.5
P3 C8 H8C 109.5
H8A C8 H8C 109.5
H8B C8 H8C 109.5
P3 C9 H9A 109.5
P3 C9 H9B 109.5
H9A C9 H9B 109.5
P3 C9 H9C 109.5
H9A C9 H9C 109.5
H9B C9 H9C 109.5
O6 P4 C12 109.58(16)
O6 P4 C11 111.26(16)
C12 P4 C11 108.88(17)
O6 P4 C10 112.61(15)
C12 P4 C10 107.94(19)
C11 P4 C10 106.42(18)
P4 C10 H10A 109.5
P4 C10 H10B 109.5
H10A C10 H10B 109.5
P4 C10 H10C 109.5
H10A C10 H10C 109.5
H10B C10 H10C 109.5
P4 C11 H11A 109.5
P4 C11 H11B 109.5
H11A C11 H11B 109.5
P4 C11 H11C 109.5
H11A C11 H11C 109.5
H11B C11 H11C 109.5
P4 C12 H12A 109.5
P4 C12 H12B 109.5
H12A C12 H12B 109.5
P4 C12 H12C 109.5
H12A C12 H12C 109.5
H12B C12 H12C 109.5
F8A Nb3A O7A 102.0(4)
F8A Nb3A F7A 96.4(4)
O7A Nb3A F7A 93.9(4)
F8A Nb3A F9A 73.1(3)
O7A Nb3A F9A 98.6(4)
F7A Nb3A F9A 165.1(4)
F8A Nb3A O9A 142.1(4)
O7A Nb3A O9A 109.9(4)
F7A Nb3A O9A 101.0(4)
F9A Nb3A O9A 82.3(3)
F8A Nb3A O8A 89.2(4)
O7A Nb3A O8A 168.4(5)
F7A Nb3A O8A 81.9(4)
F9A Nb3A O8A 87.2(2)
O9A Nb3A O8A 60.7(2)
P5A O8A Nb3A 141.6(6)
P6A O9A Nb3A 139.0(6)
O8A P5A C13A 114.5(8)
O8A P5A C14A 114.0(14)
C13A P5A C14A 106.3(14)
O8A P5A C15A 111.0(9)
C13A P5A C15A 105.7(9)
C14A P5A C15A 104.6(12)
P5A C13A H13A 109.5
P5A C13A H13B 109.5
H13A C13A H13B 109.5
P5A C13A H13C 109.5
H13A C13A H13C 109.5
H13B C13A H13C 109.5
P5A C14A H14A 109.5
P5A C14A H14B 109.5
H14A C14A H14B 109.5
P5A C14A H14C 109.5
H14A C14A H14C 109.5
H14B C14A H14C 109.5
P5A C15A H15A 109.5
P5A C15A H15B 109.5
H15A C15A H15B 109.5
P5A C15A H15C 109.5
H15A C15A H15C 109.5
H15B C15A H15C 109.5
O9A P6A C16A 111.6(11)
O9A P6A C18A 108.4(8)
C16A P6A C18A 112.2(11)
O9A P6A C17A 107.2(7)
C16A P6A C17A 110.6(12)
C18A P6A C17A 106.6(6)
P6A C16A H16A 109.5
P6A C16A H16B 109.5
H16A C16A H16B 109.5
P6A C16A H16C 109.5
H16A C16A H16C 109.5
H16B C16A H16C 109.5
P6A C17A H17A 109.5
P6A C17A H17B 109.5
H17A C17A H17B 109.5
P6A C17A H17C 109.5
H17A C17A H17C 109.5
H17B C17A H17C 109.5
P6A C18A H18A 109.5
P6A C18A H18B 109.5
H18A C18A H18B 109.5
P6A C18A H18C 109.5
H18A C18A H18C 109.5
H18B C18A H18C 109.5
O7B Nb3B F7B 98.2(4)
O7B Nb3B F9B 84.7(3)
F7B Nb3B F9B 154.0(4)
O7B Nb3B F8B 96.7(3)
F7B Nb3B F8B 94.0(4)
F9B Nb3B F8B 111.4(3)
O7B Nb3B O9B 80.1(3)
F7B Nb3B O9B 69.5(3)
F9B Nb3B O9B 85.8(3)
F8B Nb3B O9B 162.3(3)
O7B Nb3B O8B 174.5(4)
F7B Nb3B O8B 86.7(4)
F9B Nb3B O8B 89.9(3)
F8B Nb3B O8B 85.2(3)
O9B Nb3B O8B 99.6(2)
P5B O8B Nb3B 141.0(6)
P6B O9B Nb3B 137.3(5)
O8B P5B C14B 109.7(14)
O8B P5B C15B 113.1(8)
C14B P5B C15B 106.8(13)
O8B P5B C13B 108.6(8)
C14B P5B C13B 111.2(14)
C15B P5B C13B 107.4(10)
P5B C13B H13D 109.5
P5B C13B H13E 109.5
H13D C13B H13E 109.5
P5B C13B H13F 109.5
H13D C13B H13F 109.5
H13E C13B H13F 109.5
P5B C14B H14D 109.5
P5B C14B H14E 109.5
H14D C14B H14E 109.5
P5B C14B H14F 109.5
H14D C14B H14F 109.5
H14E C14B H14F 109.5
P5B C15B H15D 109.5
P5B C15B H15E 109.5
H15D C15B H15E 109.5
P5B C15B H15F 109.5
H15D C15B H15F 109.5
H15E C15B H15F 109.5
O9B P6B C17B 113.5(7)
O9B P6B C16B 111.8(11)
C17B P6B C16B 105.3(12)
O9B P6B C18B 113.0(9)
C17B P6B C18B 106.0(6)
C16B P6B C18B 106.7(11)
P6B C16B H16D 109.5
P6B C16B H16E 109.5
H16D C16B H16E 109.5
P6B C16B H16F 109.5
H16D C16B H16F 109.5
H16E C16B H16F 109.5
P6B C17B H17D 109.5
P6B C17B H17E 109.5
H17D C17B H17E 109.5
P6B C17B H17F 109.5
H17D C17B H17F 109.5
H17E C17B H17F 109.5
P6B C18B H18D 109.5
P6B C18B H18E 109.5
H18D C18B H18E 109.5
P6B C18B H18F 109.5
H18D C18B H18F 109.5
H18E C18B H18F 109.5
Cl2 C19 Cl1 113.1(2)
Cl2 C19 H19A 109.0
Cl1 C19 H19A 109.0
Cl2 C19 H19B 109.0
Cl1 C19 H19B 109.0
H19A C19 H19B 107.8

loop_
_geom_bond_atom_site_label_1
_geom_bond_atom_site_label_2
_geom_bond_distance
Nb1 O1 1.773(2)
Nb1 F2 1.8649(18)
Nb1 F3 1.9197(18)
Nb1 F1 1.9367(18)
Nb1 O2 2.1043(19)
Nb1 O3 2.2034(19)
O2 P1 1.524(2)
O3 P2 1.524(2)
P1 C3 1.781(3)
P1 C1 1.782(3)
P1 C2 1.784(3)
C1 H1A 0.9800
C1 H1B 0.9800
C1 H1C 0.9800
C2 H2A 0.9800
C2 H2B 0.9800
C2 H2C 0.9800
C3 H3A 0.9800
C3 H3B 0.9800
C3 H3C 0.9800
P2 C5 1.785(3)
P2 C6 1.790(3)
P2 C4 1.790(3)
C4 H4A 0.9800
C4 H4B 0.9800
C4 H4C 0.9800
C5 H5A 0.9800
C5 H5B 0.9800
C5 H5C 0.9800
C6 H6A 0.9800
C6 H6B 0.9800
C6 H6C 0.9800
Nb2 O4 1.7813(19)
Nb2 F5 1.856(2)
Nb2 F6 1.913(2)
Nb2 F4 1.9438(18)
Nb2 O6 2.106(2)
Nb2 O5 2.1864(19)
O5 P3 1.520(2)
O6 P4 1.533(2)
P3 C7 1.775(3)
P3 C9 1.788(3)
P3 C8 1.790(3)
C7 H7A 0.9800
C7 H7B 0.9800
C7 H7C 0.9800
C8 H8A 0.9800
C8 H8B 0.9800
C8 H8C 0.9800
C9 H9A 0.9800
C9 H9B 0.9800
C9 H9C 0.9800
P4 C12 1.778(3)
P4 C11 1.789(3)
P4 C10 1.794(4)
C10 H10A 0.9800
C10 H10B 0.9800
C10 H10C 0.9800
C11 H11A 0.9800
C11 H11B 0.9800
C11 H11C 0.9800
C12 H12A 0.9800
C12 H12B 0.9800
C12 H12C 0.9800
Nb3A F8A 1.717(7)
Nb3A O7A 1.768(8)
Nb3A F7A 1.969(9)
Nb3A F9A 2.042(6)
Nb3A O9A 2.112(7)
Nb3A O8A 2.211(7)
O8A P5A 1.499(11)
O9A P6A 1.550(13)
P5A C13A 1.771(15)
P5A C14A 1.793(17)
P5A C15A 1.802(14)
C13A H13A 0.9800
C13A H13B 0.9800
C13A H13C 0.9800
C14A H14A 0.9800
C14A H14B 0.9800
C14A H14C 0.9800
C15A H15A 0.9800
C15A H15B 0.9800
C15A H15C 0.9800
P6A C16A 1.763(15)
P6A C18A 1.777(12)
P6A C17A 1.797(12)
C16A H16A 0.9800
C16A H16B 0.9800
C16A H16C 0.9800
C17A H17A 0.9800
C17A H17B 0.9800
C17A H17C 0.9800
C18A H18A 0.9800
C18A H18B 0.9800
C18A H18C 0.9800
Nb3B O7B 1.745(8)
Nb3B F7B 1.839(10)
Nb3B F9B 1.865(6)
Nb3B F8B 1.976(7)
Nb3B O9B 2.176(7)
Nb3B O8B 2.225(7)
O8B P5B 1.537(12)
O9B P6B 1.494(12)
P5B C14B 1.762(19)
P5B C15B 1.762(16)
P5B C13B 1.811(16)
C13B H13D 0.9800
C13B H13E 0.9800
C13B H13F 0.9800
C14B H14D 0.9800
C14B H14E 0.9800
C14B H14F 0.9800
C15B H15D 0.9800
C15B H15E 0.9800
C15B H15F 0.9800
P6B C17B 1.771(13)
P6B C16B 1.795(17)
P6B C18B 1.798(14)
C16B H16D 0.9800
C16B H16E 0.9800
C16B H16F 0.9800
C17B H17D 0.9800
C17B H17E 0.9800
C17B H17F 0.9800
C18B H18D 0.9800
C18B H18E 0.9800
C18B H18F 0.9800
Cl1 C19 1.765(4)
Cl2 C19 1.749(4)
C19 H19A 0.9900
C19 H19B 0.9900

loop_
_geom_torsion_atom_site_label_1
_geom_torsion_atom_site_label_2
_geom_torsion_atom_site_label_3
_geom_torsion_atom_site_label_4
_geom_torsion
Nb1 O2 P1 C3 -65.0(2)
Nb1 O2 P1 C1 175.76(19)
Nb1 O2 P1 C2 58.3(2)
Nb1 O3 P2 C5 55.3(2)
Nb1 O3 P2 C6 -65.9(2)
Nb1 O3 P2 C4 174.93(19)
Nb2 O5 P3 C7 179.03(18)
Nb2 O5 P3 C9 -60.5(2)
Nb2 O5 P3 C8 61.0(2)
Nb2 O6 P4 C12 162.5(2)
Nb2 O6 P4 C11 -77.1(3)
Nb2 O6 P4 C10 42.3(3)
Nb3A O8A P5A C13A 93.9(13)
Nb3A O8A P5A C14A -28.7(19)
Nb3A O8A P5A C15A -146.5(7)
Nb3A O9A P6A C16A 64.3(14)
Nb3A O9A P6A C18A -171.7(5)
Nb3A O9A P6A C17A -57.0(11)
Nb3B O8B P5B C14B 47.4(18)
Nb3B O8B P5B C15B -71.7(12)
Nb3B O8B P5B C13B 169.1(10)
Nb3B O9B P6B C17B 179.7(5)
Nb3B O9B P6B C16B -61.4(15)
Nb3B O9B P6B C18B 59.0(12)
